data_4505196
loop_
_publ_author_name
'Succaw, Gary L.'
'Weakley, Timothy J. R.'
'Han, Fusan'
'Doxsee, Kenneth M.'

_publ_section_title
;
 Crystal Engineering with Bis(thiourea) Derivatives&#x2020;
;
_journal_issue 6
_journal_name_full 'Crystal Growth &amp; Design'
_journal_page_first 2288
_journal_paper_doi 10.1021/cg050162c
_journal_volume 5
_journal_year 2005
_chemical_formula_sum 'C15 H24 N4 S2'
_chemical_formula_weight 324.50
_chemical_name_systematic
;
  ?
;
_space_group_IT_number 14
_symmetry_space_group_name_Hall '-P 2ybc'
_symmetry_space_group_name_H-M 'P 1 21/c 1'
_atom_sites_solution_hydrogens geom
_atom_sites_solution_primary direct
_atom_sites_solution_secondary difmap
_audit_creation_method SHELXL-97
_cell_angle_alpha 90.00
_cell_angle_beta 91.699(6)
_cell_angle_gamma 90.00
_cell_formula_units_Z 4
_cell_length_a 17.571(6)
_cell_length_b 10.062(4)
_cell_length_c 9.506(3)
_cell_measurement_temperature 273(2)
_cell_volume 1679.9(10)
_computing_structure_refinement 'SHELXL-97 (Sheldrick, 1997)'
_computing_structure_solution 'SHELXS-97 (Sheldrick, 1990)'
_diffrn_ambient_temperature 273(2)
_diffrn_measured_fraction_theta_full 0.988
_diffrn_measured_fraction_theta_max 0.988
_diffrn_radiation_monochromator graphite
_diffrn_radiation_source 'fine-focus sealed tube'
_diffrn_radiation_type MoK\a
_diffrn_radiation_wavelength 0.71073
_diffrn_reflns_av_R_equivalents 0.2184
_diffrn_reflns_av_sigmaI/netI 0.1288
_diffrn_reflns_limit_h_max 19
_diffrn_reflns_limit_h_min -19
_diffrn_reflns_limit_k_max 11
_diffrn_reflns_limit_k_min -11
_diffrn_reflns_limit_l_max 10
_diffrn_reflns_limit_l_min -10
_diffrn_reflns_number 9892
_diffrn_reflns_theta_full 23.40
_diffrn_reflns_theta_max 23.40
_diffrn_reflns_theta_min 1.16
_exptl_absorpt_coefficient_mu 0.317
_exptl_crystal_density_diffrn 1.283
_exptl_crystal_density_method 'not measured'
_exptl_crystal_F_000 696
_refine_diff_density_max 1.709
_refine_diff_density_min -0.604
_refine_diff_density_rms 0.216
_refine_ls_extinction_coef 0.071(15)
_refine_ls_extinction_expression Fc^*^=kFc[1+0.001xFc^2^\l^3^/sin(2\q)]^-1/4^
_refine_ls_extinction_method SHELXL
_refine_ls_goodness_of_fit_ref 1.914
_refine_ls_hydrogen_treatment mixed
_refine_ls_matrix_type full
_refine_ls_number_parameters 191
_refine_ls_number_reflns 2433
_refine_ls_number_restraints 0
_refine_ls_restrained_S_all 1.914
_refine_ls_R_factor_all 0.1387
_refine_ls_R_factor_gt 0.1243
_refine_ls_shift/su_max 0.098
_refine_ls_shift/su_mean 0.012
_refine_ls_structure_factor_coef Fsqd
_refine_ls_weighting_details 'calc w=1/[\s^2^(Fo^2^)+(0.1000P)^2^+0.0000P] where P=(Fo^2^+2Fc^2^)/3'
_refine_ls_weighting_scheme calc
_refine_ls_wR_factor_gt 0.3291
_refine_ls_wR_factor_ref 0.3391
_reflns_number_gt 2002
_reflns_number_total 2433
_reflns_threshold_expression >2sigma(I)
_cod_data_source_file cg050162csi20050909_024735.cif
_cod_data_source_block gls3a
_cod_original_cell_volume 1680.1(10)
_cod_database_code 4505196

loop_
_symmetry_equiv_pos_as_xyz
'x, y, z'
'-x, y+1/2, -z+1/2'
'-x, -y, -z'
'x, -y-1/2, z-1/2'

loop_
_atom_site_label
_atom_site_type_symbol
_atom_site_fract_x
_atom_site_fract_y
_atom_site_fract_z
_atom_site_U_iso_or_equiv
_atom_site_adp_type
_atom_site_occupancy
_atom_site_symmetry_multiplicity
_atom_site_calc_flag
_atom_site_refinement_flags
S1 S 0.87583(12) 0.5632(2) 0.0281(2) 0.0263(8) Uani 1 1 d .
S2 S 0.43997(12) 0.6004(2) 0.14011(19) 0.0219(8) Uani 1 1 d .
N1 N 0.4976(3) 0.7807(6) -0.0368(6) 0.0184(16) Uani 1 1 d .
H1A H 0.4992 0.8123 -0.1207 0.022 Uiso 1 1 calc R
N2 N 0.9768(4) 0.6332(7) -0.1597(7) 0.0270(18) Uani 1 1 d .
H2A H 1.0097 0.6046 -0.0982 0.032 Uiso 1 1 calc R
N3 N 0.8550(4) 0.6956(7) -0.2135(6) 0.0213(17) Uani 1 1 d .
H3A H 0.8736 0.7407 -0.2813 0.026 Uiso 1 1 calc R
N8 N 0.4045(4) 0.6485(7) -0.1270(6) 0.0248(18) Uani 1 1 d .
H8A H 0.4075 0.6978 -0.2005 0.030 Uiso 1 1 calc R
C4 C 0.7721(5) 0.9135(8) -0.0810(7) 0.0204(19) Uani 1 1 d .
H4A H 0.8210 0.9293 -0.1122 0.025 Uiso 1 1 calc R
C5 C 0.7366(4) 0.7943(8) -0.1143(7) 0.0173(18) Uani 1 1 d .
C6 C 0.6633(4) 0.7722(8) -0.0677(7) 0.0176(18) Uani 1 1 d .
H6A H 0.6390 0.6923 -0.0893 0.021 Uiso 1 1 calc R
C7 C 0.6641(4) 0.9862(8) 0.0412(7) 0.0192(18) Uani 1 1 d .
H7A H 0.6397 1.0513 0.0927 0.023 Uiso 1 1 calc R
C9 C 0.4471(4) 0.6794(8) -0.0143(7) 0.0172(19) Uani 1 1 d .
C10 C 0.6255(5) 0.8672(8) 0.0105(7) 0.0194(19) Uani 1 1 d .
C11 C 0.7366(4) 1.0096(8) -0.0022(7) 0.0159(18) Uani 1 1 d .
C12 C 0.5484(5) 0.8389(8) 0.0694(7) 0.022(2) Uani 1 1 d .
H12A H 0.5541 0.7783 0.1484 0.026 Uiso 1 1 calc R
H12B H 0.5265 0.9209 0.1033 0.026 Uiso 1 1 calc R
C13 C 0.7736(5) 1.2295(9) -0.1045(8) 0.030(2) Uani 1 1 d .
H13A H 0.7221 1.2377 -0.1402 0.045 Uiso 1 1 calc R
H13B H 0.8042 1.1886 -0.1744 0.045 Uiso 1 1 calc R
H13C H 0.7935 1.3160 -0.0822 0.045 Uiso 1 1 calc R
C14 C 0.7729(4) 0.6898(8) -0.2048(8) 0.0200(19) Uani 1 1 d .
H14A H 0.7593 0.6030 -0.1689 0.024 Uiso 1 1 calc R
H14B H 0.7509 0.6970 -0.2994 0.024 Uiso 1 1 calc R
C15 C 0.7750(5) 1.1439(8) 0.0279(8) 0.0217(19) Uani 1 1 d .
H15A H 0.7452 1.1899 0.0985 0.026 Uiso 1 1 calc R
C16 C 1.0045(5) 0.6747(10) -0.2948(8) 0.035(2) Uani 1 1 d .
H16A H 1.0586 0.6617 -0.2963 0.052 Uiso 1 1 calc R
H16B H 0.9930 0.7670 -0.3095 0.052 Uiso 1 1 calc R
H16C H 0.9803 0.6228 -0.3681 0.052 Uiso 1 1 calc R
C17 C 0.9041(5) 0.6360(9) -0.1237(8) 0.0217(19) Uani 1 1 d .
C18 C 0.3532(5) 0.5355(9) -0.1324(9) 0.027(2) Uani 1 1 d .
H18A H 0.3286 0.5307 -0.2239 0.041 Uiso 1 1 calc R
H18B H 0.3154 0.5456 -0.0623 0.041 Uiso 1 1 calc R
H18C H 0.3815 0.4553 -0.1148 0.041 Uiso 1 1 calc R
C19 C 0.8561(5) 1.1287(9) 0.0878(9) 0.027(2) Uani 1 1 d .
H19A H 0.8556 1.0745 0.1709 0.041 Uiso 1 1 calc R
H19B H 0.8764 1.2147 0.1113 0.041 Uiso 1 1 calc R
H19C H 0.8872 1.0874 0.0190 0.041 Uiso 1 1 calc R

loop_
_atom_site_aniso_label
_atom_site_aniso_U_11
_atom_site_aniso_U_22
_atom_site_aniso_U_33
_atom_site_aniso_U_23
_atom_site_aniso_U_13
_atom_site_aniso_U_12
S1 0.0239(14) 0.0256(14) 0.0294(14) 0.0033(9) 0.0008(9) 0.0014(9)
S2 0.0259(14) 0.0215(13) 0.0185(13) 0.0005(8) 0.0016(8) -0.0039(9)
N1 0.009(3) 0.018(4) 0.028(4) 0.002(3) 0.001(3) -0.004(3)
N2 0.021(4) 0.035(5) 0.025(4) -0.002(3) -0.004(3) 0.009(3)
N3 0.017(4) 0.023(4) 0.024(4) -0.005(3) 0.004(3) 0.000(3)
N8 0.034(5) 0.024(4) 0.017(4) 0.004(3) 0.003(3) -0.005(3)
C4 0.017(4) 0.028(5) 0.017(4) 0.003(3) 0.002(3) -0.003(4)
C5 0.017(4) 0.020(5) 0.015(4) 0.005(3) -0.002(3) 0.008(3)
C6 0.022(4) 0.013(4) 0.018(4) 0.001(3) -0.004(3) 0.004(3)
C7 0.021(5) 0.016(4) 0.021(4) -0.001(3) 0.002(3) 0.003(4)
C9 0.011(4) 0.026(5) 0.016(4) -0.009(3) 0.000(3) 0.007(3)
C10 0.018(5) 0.025(5) 0.016(4) 0.002(3) -0.002(3) 0.002(4)
C11 0.014(4) 0.018(4) 0.015(4) 0.003(3) -0.001(3) -0.007(3)
C12 0.024(5) 0.025(5) 0.017(4) -0.006(3) 0.005(3) -0.005(4)
C13 0.037(5) 0.020(5) 0.033(5) 0.001(4) -0.002(4) -0.006(4)
C14 0.017(5) 0.018(4) 0.025(4) -0.003(3) -0.002(3) 0.001(3)
C15 0.023(5) 0.020(5) 0.022(4) -0.006(3) 0.002(3) -0.003(4)
C16 0.023(5) 0.047(6) 0.035(5) -0.001(4) 0.006(4) -0.001(4)
C17 0.017(5) 0.025(5) 0.022(4) -0.009(3) -0.004(3) 0.003(4)
C18 0.034(5) 0.017(5) 0.031(5) -0.003(3) -0.010(4) -0.009(4)
C19 0.025(5) 0.022(5) 0.035(5) -0.001(4) 0.001(4) -0.009(4)

loop_
_atom_type_symbol
_atom_type_description
_atom_type_scat_dispersion_real
_atom_type_scat_dispersion_imag
_atom_type_scat_source
C C 0.0033 0.0016 'International Tables Vol C Tables 4.2.6.8 and 6.1.1.4'
H H 0.0000 0.0000 'International Tables Vol C Tables 4.2.6.8 and 6.1.1.4'
N N 0.0061 0.0033 'International Tables Vol C Tables 4.2.6.8 and 6.1.1.4'
S S 0.1246 0.1234 'International Tables Vol C Tables 4.2.6.8 and 6.1.1.4'

loop_
_geom_angle_atom_site_label_1
_geom_angle_atom_site_label_2
_geom_angle_atom_site_label_3
_geom_angle
C9 N1 C12 125.4(6)
C17 N2 C16 124.9(7)
C17 N3 C14 124.7(7)
C9 N8 C18 123.2(7)
C5 C4 C11 121.4(7)
C4 C5 C6 118.8(7)
C4 C5 C14 122.5(7)
C6 C5 C14 118.7(7)
C10 C6 C5 121.3(7)
C11 C7 C10 122.1(7)
N8 C9 N1 113.6(6)
N8 C9 S2 122.8(6)
N1 C9 S2 123.6(5)
C7 C10 C6 117.6(7)
C7 C10 C12 121.2(7)
C6 C10 C12 121.1(7)
C7 C11 C4 118.8(7)
C7 C11 C15 120.2(7)
C4 C11 C15 120.9(7)
N1 C12 C10 111.1(6)
N3 C14 C5 116.2(6)
C11 C15 C19 112.5(7)
C11 C15 C13 110.3(6)
C19 C15 C13 110.9(7)
N2 C17 N3 116.7(7)
N2 C17 S1 120.9(6)
N3 C17 S1 122.4(6)

loop_
_geom_bond_atom_site_label_1
_geom_bond_atom_site_label_2
_geom_bond_distance
S1 C17 1.705(8)
S2 C9 1.678(8)
N1 C9 1.371(10)
N1 C12 1.452(10)
N2 C17 1.333(11)
N2 C16 1.448(10)
N3 C17 1.337(10)
N3 C14 1.450(10)
N8 C9 1.325(10)
N8 C18 1.452(11)
C4 C5 1.385(11)
C4 C11 1.383(11)
C5 C6 1.393(11)
C5 C14 1.512(10)
C6 C10 1.391(11)
C7 C11 1.371(10)
C7 C10 1.402(11)
C10 C12 1.509(11)
C11 C15 1.534(11)
C13 C15 1.524(11)
C15 C19 1.526(12)

loop_
_cod_related_entry_id
_cod_related_entry_database
_cod_related_entry_code
1 ChemSpider 30661496
